data_2239180
loop_
_publ_author_name
'Meng, Xiangchao'
'Duan, Wenzeng'
'Han, Yinfeng'

_publ_section_title
;
 4-Amino-12-methylsulfonyloxy-[2.2]paracyclophane
;
_journal_coeditor_code CV5436
_journal_issue 1
_journal_name_full 'Acta Crystallographica Section E'
_journal_page_first o18
_journal_paper_doi 10.1107/S1600536813032595
_journal_volume 70
_journal_year 2014
_chemical_formula_iupac 'C17 H19 N O3 S'
_chemical_formula_moiety 'C17 H19 N O3 S'
_chemical_formula_sum 'C17 H19 N O3 S'
_chemical_formula_weight 317.39
_chemical_name_systematic
;
4-Amino-12-methylsulfonyloxy-[2.2]paracyclophane
;
_space_group_IT_number 19
_symmetry_cell_setting orthorhombic
_symmetry_space_group_name_Hall 'P 2ac 2ab'
_symmetry_space_group_name_H-M 'P 21 21 21'
_atom_sites_solution_hydrogens geom
_atom_sites_solution_primary direct
_atom_sites_solution_secondary difmap
_audit_creation_method SHELXL-97
_cell_angle_alpha 90.00
_cell_angle_beta 90.00
_cell_angle_gamma 90.00
_cell_formula_units_Z 4
_cell_length_a 8.017(7)
_cell_length_b 11.734(9)
_cell_length_c 16.131(13)
_cell_measurement_reflns_used 2210
_cell_measurement_temperature 273(2)
_cell_measurement_theta_max 23.12
_cell_measurement_theta_min 2.84
_cell_volume 1517(2)
_computing_cell_refinement 'SAINT (Bruker, 2007)'
_computing_data_collection 'SMART (Bruker, 2007)'
_computing_data_reduction 'SAINT (Bruker, 2007)'
_computing_molecular_graphics 'SHELXTL (Sheldrick, 2008)'
_computing_publication_material 'SHELXTL (Sheldrick, 2008)'
_computing_structure_refinement 'SHELXL97 (Sheldrick, 2008)'
_computing_structure_solution 'SHELXS97 (Sheldrick, 2008)'
_diffrn_ambient_temperature 273(2)
_diffrn_measured_fraction_theta_full 0.998
_diffrn_measured_fraction_theta_max 0.998
_diffrn_measurement_device_type 'Bruker SMART CCD'
_diffrn_measurement_method 'phi and omega scans'
_diffrn_radiation_monochromator graphite
_diffrn_radiation_source 'fine-focus sealed tube'
_diffrn_radiation_type MoK\a
_diffrn_radiation_wavelength 0.71073
_diffrn_reflns_av_R_equivalents 0.0366
_diffrn_reflns_av_sigmaI/netI 0.0430
_diffrn_reflns_limit_h_max 9
_diffrn_reflns_limit_h_min -9
_diffrn_reflns_limit_k_max 13
_diffrn_reflns_limit_k_min -13
_diffrn_reflns_limit_l_max 19
_diffrn_reflns_limit_l_min -11
_diffrn_reflns_number 7769
_diffrn_reflns_theta_full 25.02
_diffrn_reflns_theta_max 25.02
_diffrn_reflns_theta_min 2.15
_exptl_absorpt_coefficient_mu 0.226
_exptl_absorpt_correction_T_max 0.9778
_exptl_absorpt_correction_T_min 0.9712
_exptl_absorpt_correction_type multi-scan
_exptl_absorpt_process_details '(SADABS; Bruker, 2007)'
_exptl_crystal_colour colourless
_exptl_crystal_density_diffrn 1.389
_exptl_crystal_density_method 'not measured'
_exptl_crystal_description block
_exptl_crystal_F_000 672
_exptl_crystal_size_max 0.13
_exptl_crystal_size_mid 0.12
_exptl_crystal_size_min 0.10
_refine_diff_density_max 0.146
_refine_diff_density_min -0.226
_refine_ls_abs_structure_details 'Flack (1983), 1122 Friedel pairs'
_refine_ls_abs_structure_Flack 0.02(9)
_refine_ls_extinction_method none
_refine_ls_goodness_of_fit_ref 1.036
_refine_ls_hydrogen_treatment constr
_refine_ls_matrix_type full
_refine_ls_number_parameters 200
_refine_ls_number_reflns 2676
_refine_ls_number_restraints 0
_refine_ls_restrained_S_all 1.036
_refine_ls_R_factor_all 0.0483
_refine_ls_R_factor_gt 0.0376
_refine_ls_shift/su_max 0.000
_refine_ls_shift/su_mean 0.000
_refine_ls_structure_factor_coef Fsqd
_refine_ls_weighting_details 'calc w=1/[\s^2^(Fo^2^)+(0.0436P)^2^+0.0218P] where P=(Fo^2^+2Fc^2^)/3'
_refine_ls_weighting_scheme calc
_refine_ls_wR_factor_gt 0.0798
_refine_ls_wR_factor_ref 0.0844
_reflns_number_gt 2266
_reflns_number_total 2676
_reflns_threshold_expression I>2sigma(I)
_cod_data_source_file cv5436sup1.cf
_cod_data_source_block I
_cod_database_code 2239180
_cod_database_fobs_code 2239180

loop_
_symmetry_equiv_pos_as_xyz
'x, y, z'
'-x+1/2, -y, z+1/2'
'-x, y+1/2, -z+1/2'
'x+1/2, -y+1/2, -z'

loop_
_atom_site_type_symbol
_atom_site_label
_atom_site_fract_x
_atom_site_fract_y
_atom_site_fract_z
_atom_site_U_iso_or_equiv
_atom_site_adp_type
_atom_site_calc_flag
_atom_site_refinement_flags
_atom_site_occupancy
_atom_site_symmetry_multiplicity
C C1 1.0276(4) 0.2690(2) 0.10319(15) 0.0464(7) Uani d . 1 1
H H1C 1.0358 0.1905 0.0849 0.056 Uiso calc R 1 1
H H1D 1.1386 0.3019 0.1019 0.056 Uiso calc R 1 1
C C2 0.9100(3) 0.3373(2) 0.04181(16) 0.0484(7) Uani d . 1 1
H H2A 0.9781 0.3785 0.0022 0.058 Uiso calc R 1 1
H H2B 0.8411 0.2839 0.0113 0.058 Uiso calc R 1 1
C C3 0.7987(3) 0.4208(2) 0.08747(14) 0.0386(6) Uani d . 1 1
C C4 0.6334(4) 0.3938(2) 0.10371(16) 0.0478(7) Uani d . 1 1
H H4 0.5785 0.3439 0.0682 0.057 Uiso calc R 1 1
C C5 0.5469(3) 0.4382(2) 0.17062(18) 0.0492(7) Uani d . 1 1
H H5 0.4357 0.4188 0.1794 0.059 Uiso calc R 1 1
C C6 0.6281(3) 0.5120(2) 0.22456(16) 0.0412(6) Uani d . 1 1
C C7 0.7798(3) 0.5569(2) 0.19893(15) 0.0402(6) Uani d . 1 1
H H7 0.8257 0.6175 0.2283 0.048 Uiso calc R 1 1
C C8 0.8654(3) 0.5139(2) 0.13052(15) 0.0376(6) Uani d . 1 1
C C9 0.5778(4) 0.5230(3) 0.31434(17) 0.0551(8) Uani d . 1 1
H H9A 0.4571 0.5206 0.3180 0.066 Uiso calc R 1 1
H H9B 0.6140 0.5967 0.3348 0.066 Uiso calc R 1 1
C C10 0.6529(3) 0.4269(2) 0.37183(16) 0.0491(7) Uani d . 1 1
H H10A 0.7088 0.4625 0.4185 0.059 Uiso calc R 1 1
H H10B 0.5624 0.3808 0.3935 0.059 Uiso calc R 1 1
C C11 0.7741(3) 0.3510(2) 0.32766(15) 0.0359(6) Uani d . 1 1
C C12 0.7184(3) 0.2616(2) 0.27724(15) 0.0425(7) Uani d . 1 1
H H12 0.6159 0.2280 0.2886 0.051 Uiso calc R 1 1
C C13 0.8110(3) 0.2222(2) 0.21135(16) 0.0432(7) Uani d . 1 1
H H13 0.7716 0.1612 0.1802 0.052 Uiso calc R 1 1
C C14 0.9620(3) 0.27203(19) 0.19075(14) 0.0358(6) Uani d . 1 1
C C15 1.0336(3) 0.34300(19) 0.24992(15) 0.0336(6) Uani d . 1 1
H H15 1.1437 0.3666 0.2440 0.040 Uiso calc R 1 1
C C16 0.9421(3) 0.37825(19) 0.31712(14) 0.0304(6) Uani d . 1 1
C C17 1.0148(4) 0.3455(2) 0.51017(17) 0.0548(8) Uani d . 1 1
H H17A 0.9649 0.2812 0.4830 0.082 Uiso calc R 1 1
H H17B 0.9287 0.3953 0.5303 0.082 Uiso calc R 1 1
H H17C 1.0816 0.3196 0.5558 0.082 Uiso calc R 1 1
N N1 1.0226(3) 0.5546(2) 0.11279(15) 0.0610(7) Uani d . 1 1
H H1A 1.0668 0.6060 0.1438 0.073 Uiso calc R 1 1
H H1B 1.0764 0.5286 0.0707 0.073 Uiso calc R 1 1
O O1 1.2545(2) 0.34091(17) 0.40407(12) 0.0602(6) Uani d . 1 1
O O2 1.2004(2) 0.52194(15) 0.47560(11) 0.0553(5) Uani d . 1 1
O O3 1.0125(2) 0.46195(13) 0.37118(10) 0.0355(4) Uani d . 1 1
S S1 1.14007(8) 0.41905(5) 0.43999(4) 0.03807(18) Uani d . 1 1

loop_
_atom_site_aniso_label
_atom_site_aniso_U_11
_atom_site_aniso_U_22
_atom_site_aniso_U_33
_atom_site_aniso_U_12
_atom_site_aniso_U_13
_atom_site_aniso_U_23
C1 0.0554(18) 0.0443(15) 0.0395(15) 0.0054(14) 0.0040(13) -0.0094(12)
C2 0.059(2) 0.0540(16) 0.0325(15) -0.0026(14) 0.0012(12) -0.0085(12)
C3 0.0400(15) 0.0459(14) 0.0298(13) -0.0008(13) -0.0051(10) 0.0041(11)
C4 0.0484(17) 0.0558(17) 0.0393(15) -0.0035(15) -0.0172(14) -0.0016(12)
C5 0.0306(15) 0.0631(18) 0.0538(17) 0.0011(14) -0.0059(13) 0.0068(14)
C6 0.0382(16) 0.0432(15) 0.0421(15) 0.0115(13) 0.0007(13) 0.0056(11)
C7 0.0513(17) 0.0289(13) 0.0404(15) 0.0050(12) -0.0003(12) -0.0003(10)
C8 0.0431(15) 0.0360(13) 0.0338(13) -0.0012(12) 0.0014(12) 0.0090(10)
C9 0.056(2) 0.0561(17) 0.0530(18) 0.0177(16) 0.0161(14) 0.0021(14)
C10 0.0341(14) 0.0767(19) 0.0365(14) 0.0078(15) 0.0061(12) 0.0012(14)
C11 0.0330(15) 0.0466(15) 0.0281(13) -0.0016(12) -0.0026(11) 0.0087(11)
C12 0.0351(15) 0.0496(16) 0.0429(16) -0.0107(13) -0.0067(12) 0.0127(12)
C13 0.0544(19) 0.0347(14) 0.0404(15) -0.0060(13) -0.0051(13) -0.0017(11)
C14 0.0388(16) 0.0315(12) 0.0372(14) 0.0068(12) -0.0027(11) 0.0004(11)
C15 0.0270(14) 0.0386(13) 0.0353(13) 0.0041(11) -0.0025(11) 0.0011(11)
C16 0.0300(14) 0.0328(12) 0.0283(13) 0.0000(11) -0.0044(11) 0.0015(10)
C17 0.064(2) 0.0572(17) 0.0435(17) -0.0100(16) -0.0063(14) 0.0125(13)
N1 0.0609(17) 0.0645(16) 0.0575(15) -0.0188(14) 0.0172(13) -0.0116(12)
O1 0.0347(11) 0.0791(13) 0.0669(14) 0.0165(11) -0.0073(10) -0.0073(10)
O2 0.0593(13) 0.0522(11) 0.0543(12) -0.0180(10) -0.0204(9) -0.0005(9)
O3 0.0377(10) 0.0345(8) 0.0344(9) 0.0015(8) -0.0078(8) -0.0002(7)
S1 0.0327(3) 0.0438(3) 0.0377(3) -0.0030(3) -0.0080(3) 0.0024(3)

loop_
_atom_type_symbol
_atom_type_description
_atom_type_scat_dispersion_real
_atom_type_scat_dispersion_imag
_atom_type_scat_source
C C 0.0033 0.0016 'International Tables Vol C Tables 4.2.6.8 and 6.1.1.4'
H H 0.0000 0.0000 'International Tables Vol C Tables 4.2.6.8 and 6.1.1.4'
N N 0.0061 0.0033 'International Tables Vol C Tables 4.2.6.8 and 6.1.1.4'
O O 0.0106 0.0060 'International Tables Vol C Tables 4.2.6.8 and 6.1.1.4'
S S 0.1246 0.1234 'International Tables Vol C Tables 4.2.6.8 and 6.1.1.4'

loop_
_geom_angle_atom_site_label_1
_geom_angle_atom_site_label_2
_geom_angle_atom_site_label_3
_geom_angle
C14 C1 C2 111.5(2)
C14 C1 H1C 109.3
C2 C1 H1C 109.3
C14 C1 H1D 109.3
C2 C1 H1D 109.3
H1C C1 H1D 108.0
C3 C2 C1 111.9(2)
C3 C2 H2A 109.2
C1 C2 H2A 109.2
C3 C2 H2B 109.2
C1 C2 H2B 109.2
H2A C2 H2B 107.9
C4 C3 C8 116.7(2)
C4 C3 C2 120.4(2)
C8 C3 C2 121.3(2)
C5 C4 C3 122.7(3)
C5 C4 H4 118.7
C3 C4 H4 118.7
C4 C5 C6 119.2(3)
C4 C5 H5 120.4
C6 C5 H5 120.4
C5 C6 C7 117.4(2)
C5 C6 C9 122.0(3)
C7 C6 C9 119.2(3)
C6 C7 C8 122.0(3)
C6 C7 H7 119.0
C8 C7 H7 119.0
N1 C8 C7 119.3(2)
N1 C8 C3 121.1(2)
C7 C8 C3 119.1(3)
C6 C9 C10 113.6(2)
C6 C9 H9A 108.8
C10 C9 H9A 108.8
C6 C9 H9B 108.8
C10 C9 H9B 108.8
H9A C9 H9B 107.7
C11 C10 C9 113.1(2)
C11 C10 H10A 109.0
C9 C10 H10A 109.0
C11 C10 H10B 109.0
C9 C10 H10B 109.0
H10A C10 H10B 107.8
C16 C11 C12 114.1(2)
C16 C11 C10 123.2(2)
C12 C11 C10 120.9(2)
C13 C12 C11 121.9(2)
C13 C12 H12 119.1
C11 C12 H12 119.1
C12 C13 C14 121.0(2)
C12 C13 H13 119.5
C14 C13 H13 119.5
C13 C14 C15 116.7(2)
C13 C14 C1 121.3(2)
C15 C14 C1 120.9(2)
C16 C15 C14 120.1(2)
C16 C15 H15 119.9
C14 C15 H15 120.0
C15 C16 C11 122.9(2)
C15 C16 O3 118.5(2)
C11 C16 O3 117.7(2)
S1 C17 H17A 109.5
S1 C17 H17B 109.5
H17A C17 H17B 109.5
S1 C17 H17C 109.5
H17A C17 H17C 109.5
H17B C17 H17C 109.5
C8 N1 H1A 120.0
C8 N1 H1B 120.0
H1A N1 H1B 120.0
C16 O3 S1 117.52(14)
O1 S1 O2 119.55(14)
O1 S1 O3 109.55(12)
O2 S1 O3 103.40(10)
O1 S1 C17 108.54(14)
O2 S1 C17 110.74(14)
O3 S1 C17 103.86(13)

loop_
_geom_bond_atom_site_label_1
_geom_bond_atom_site_label_2
_geom_bond_distance
C1 C14 1.508(4)
C1 C2 1.585(4)
C1 H1C 0.9700
C1 H1D 0.9700
C2 C3 1.516(4)
C2 H2A 0.9700
C2 H2B 0.9700
C3 C4 1.387(4)
C3 C8 1.400(3)
C4 C5 1.385(4)
C4 H4 0.9300
C5 C6 1.390(4)
C5 H5 0.9300
C6 C7 1.389(4)
C6 C9 1.509(4)
C7 C8 1.394(4)
C7 H7 0.9300
C8 N1 1.377(3)
C9 C10 1.579(4)
C9 H9A 0.9700
C9 H9B 0.9700
C10 C11 1.499(4)
C10 H10A 0.9700
C10 H10B 0.9700
C11 C16 1.394(3)
C11 C12 1.401(4)
C12 C13 1.377(4)
C12 H12 0.9300
C13 C14 1.384(4)
C13 H13 0.9300
C14 C15 1.391(3)
C15 C16 1.373(3)
C15 H15 0.9300
C16 O3 1.430(3)
C17 S1 1.742(3)
C17 H17A 0.9600
C17 H17B 0.9600
C17 H17C 0.9600
N1 H1A 0.8600
N1 H1B 0.8600
O1 S1 1.421(2)
O2 S1 1.422(2)
O3 S1 1.5908(18)

loop_
_geom_hbond_atom_site_label_D
_geom_hbond_atom_site_label_H
_geom_hbond_atom_site_label_A
_geom_hbond_site_symmetry_A
_geom_hbond_distance_DH
_geom_hbond_distance_HA
_geom_hbond_distance_DA
_geom_hbond_angle_DHA
N1 H1B O2 2_764 0.86 2.43 3.262(3) 163
C10 H10B O1 1_455 0.97 2.52 3.390(4) 149
